data_2014028
loop_
_publ_author_name
'Viktor Kettmann '
'Jan Sv\<etl\'ik '
'Ji\<r\'i Kubi\<sta '

_publ_section_title
<i>N</i>-{(1<i>E</i>)-Amino[3-methyl-5-(4-methylphenyl)-4,5-dihydro-1<i>H</i>-pyrazol-1-yl]methylene}-1<i>H</i>-imidazole-1-carboxamide
_journal_issue 6
_journal_name_full 'Acta Crystallographica Section C'
_journal_page_first o431
_journal_page_last o433
_journal_paper_doi 10.1107/S010827010400890X
_journal_volume 60
_journal_year 2004
_chemical_formula_iupac 'C16 H18 N6 O'
_chemical_formula_moiety 'C16 H18 N6 O'
_chemical_formula_sum 'C16 H18 N6 O'
_chemical_formula_weight 310.36
_chemical_melting_point 720
_chemical_name_systematic
;
N-{(1E)-Amino[3-methyl-5-(4-methylphenyl)-4,5-dihydro-1H-pyrazol-1-
yl]methylene}-1H-imidazole-1-carboxamide
;
_space_group_IT_number 148
_symmetry_cell_setting trigonal
_symmetry_space_group_name_Hall '-R 3'
_symmetry_space_group_name_H-M 'R -3 :H'
_atom_sites_solution_hydrogens geom
_atom_sites_solution_primary direct
_atom_sites_solution_secondary difmap
_cell_angle_alpha 90.00
_cell_angle_beta 90.00
_cell_angle_gamma 120.00
_cell_formula_units_Z 18
_cell_length_a 32.322(5)
_cell_length_b 32.322(5)
_cell_length_c 8.084(2)
_cell_measurement_reflns_used 25
_cell_measurement_temperature 293(2)
_cell_measurement_theta_max 20
_cell_measurement_theta_min 9
_cell_volume 7314(2)
_computing_cell_refinement 'XSCANS '
_computing_data_collection 'XSCANS (Siemens, 1991) '
_computing_data_reduction 'XSCANS '
_computing_molecular_graphics 'PLUTON (Spek, 1992) '
_computing_publication_material 'SHELXL97 '
_computing_structure_refinement 'SHELXL97 (Sheldrick, 1997)'
_computing_structure_solution 'SHELXS97 (Sheldrick, 1990)'
_diffrn_ambient_temperature 293(2)
_diffrn_measured_fraction_theta_full 0.992
_diffrn_measured_fraction_theta_max 0.992
_diffrn_measurement_device_type 'Siemens P4 diffractometer '
_diffrn_measurement_method \w/2\q
_diffrn_radiation_monochromator graphite
_diffrn_radiation_source 'fine-focus sealed tube'
_diffrn_radiation_type MoK\a
_diffrn_radiation_wavelength 0.71073
_diffrn_reflns_av_R_equivalents 0.0404
_diffrn_reflns_limit_h_max 38
_diffrn_reflns_limit_h_min -38
_diffrn_reflns_limit_k_max 38
_diffrn_reflns_limit_k_min -38
_diffrn_reflns_limit_l_max 9
_diffrn_reflns_limit_l_min -1
_diffrn_reflns_number 3678
_diffrn_reflns_theta_full 25.09
_diffrn_reflns_theta_max 25.09
_diffrn_reflns_theta_min 1.26
_diffrn_standards_decay_% 2
_diffrn_standards_interval_count 97
_diffrn_standards_number 3
_exptl_absorpt_coefficient_mu 0.085
_exptl_absorpt_correction_type none
_exptl_crystal_colour colourless
_exptl_crystal_density_diffrn 1.267
_exptl_crystal_density_method 'not measured'
_exptl_crystal_description prism
_exptl_crystal_F_000 2952
_exptl_crystal_size_max 0.35
_exptl_crystal_size_mid 0.30
_exptl_crystal_size_min 0.25
_refine_diff_density_max 0.136
_refine_diff_density_min -0.163
_refine_ls_extinction_method none
_refine_ls_goodness_of_fit_ref 1.010
_refine_ls_hydrogen_treatment mixed
_refine_ls_matrix_type full
_refine_ls_number_parameters 218
_refine_ls_number_reflns 2872
_refine_ls_number_restraints 0
_refine_ls_restrained_S_all 1.010
_refine_ls_R_factor_all 0.0637
_refine_ls_R_factor_gt 0.0402
_refine_ls_shift/su_max 0.001
_refine_ls_structure_factor_coef Fsqd
_refine_ls_weighting_details 'calc w=1/[\s^2^(Fo^2^)+(0.0531P)^2^+2.798P] where P=(Fo^2^+2Fc^2^)/3'
_refine_ls_weighting_scheme calc
_refine_ls_wR_factor_gt 0.0967
_refine_ls_wR_factor_ref 0.1081
_reflns_number_gt 2061
_reflns_number_total 2872
_reflns_threshold_expression ' I>2\s(I) '
_cod_data_source_file jz1613.cif
_cod_data_source_block VI
_cod_original_sg_symbol_H-M 'R -3'
_cod_database_code 2014028
_cod_database_fobs_code 2014028

loop_
_symmetry_equiv_pos_as_xyz
'x, y, z'
'-y, x-y, z'
'-x+y, -x, z'
'x+2/3, y+1/3, z+1/3'
'-y+2/3, x-y+1/3, z+1/3'
'-x+y+2/3, -x+1/3, z+1/3'
'x+1/3, y+2/3, z+2/3'
'-y+1/3, x-y+2/3, z+2/3'
'-x+y+1/3, -x+2/3, z+2/3'
'-x, -y, -z'
'y, -x+y, -z'
'x-y, x, -z'
'-x+2/3, -y+1/3, -z+1/3'
'y+2/3, -x+y+1/3, -z+1/3'
'x-y+2/3, x+1/3, -z+1/3'
'-x+1/3, -y+2/3, -z+2/3'
'y+1/3, -x+y+2/3, -z+2/3'
'x-y+1/3, x+2/3, -z+2/3'

loop_
_atom_site_label
_atom_site_fract_x
_atom_site_fract_y
_atom_site_fract_z
_atom_site_U_iso_or_equiv
_atom_site_adp_type
_atom_site_calc_flag
_atom_site_refinement_flags
_atom_site_occupancy
_atom_site_disorder_assembly
_atom_site_disorder_group
_atom_site_type_symbol
N1 0.51395(5) 0.07997(5) 0.52788(16) 0.0472(3) Uani d . 1 . . N
N2 0.50330(5) 0.09956(5) 0.66483(18) 0.0519(4) Uani d . 1 . . N
C3 0.47543(6) 0.11434(6) 0.6142(2) 0.0545(5) Uani d . 1 . . C
C4 0.46290(6) 0.10509(7) 0.4350(2) 0.0579(5) Uani d . 1 . . C
H4A 0.4668 0.1335 0.3799 0.070 Uiso calc R 1 . . H
H4B 0.4303 0.0793 0.4201 0.070 Uiso calc R 1 . . H
C5 0.49900(6) 0.09123(6) 0.3703(2) 0.0479(4) Uani d . 1 . . C
H5 0.4831 0.0628 0.3001 0.057 Uiso calc R 1 . . H
C6 0.54057(6) 0.13154(6) 0.2800(2) 0.0471(4) Uani d . 1 . . C
C7 0.58232(6) 0.16343(6) 0.3588(2) 0.0550(5) Uani d . 1 . . C
H7 0.5861 0.1596 0.4708 0.066 Uiso calc R 1 . . H
C8 0.61877(7) 0.20114(7) 0.2731(3) 0.0642(5) Uani d . 1 . . C
H8 0.6468 0.2222 0.3283 0.077 Uiso calc R 1 . . H
C9 0.61424(7) 0.20798(8) 0.1066(3) 0.0693(6) Uani d . 1 . . C
C10 0.57281(8) 0.17520(9) 0.0282(3) 0.0807(7) Uani d . 1 . . C
H10 0.5693 0.1785 -0.0844 0.097 Uiso calc R 1 . . H
C11 0.53652(7) 0.13763(8) 0.1132(3) 0.0685(5) Uani d . 1 . . C
H11 0.5089 0.1161 0.0572 0.082 Uiso calc R 1 . . H
C12 0.65423(9) 0.24926(10) 0.0142(4) 0.1090(10) Uani d . 1 . . C
H12A 0.6710 0.2758 0.0881 0.163 Uiso calc PR 0.50 . . H
H12B 0.6412 0.2585 -0.0757 0.163 Uiso calc PR 0.50 . . H
H12C 0.6759 0.2397 -0.0283 0.163 Uiso calc PR 0.50 . . H
H12D 0.6544 0.2402 -0.0987 0.163 Uiso calc PR 0.50 . . H
H12E 0.6842 0.2575 0.0651 0.163 Uiso calc PR 0.50 . . H
H12F 0.6495 0.2763 0.0177 0.163 Uiso calc PR 0.50 . . H
C13 0.45627(8) 0.13673(8) 0.7273(3) 0.0771(6) Uani d . 1 . . C
H13A 0.4700 0.1401 0.8351 0.116 Uiso calc R 1 . . H
H13B 0.4222 0.1170 0.7344 0.116 Uiso calc R 1 . . H
H13C 0.4642 0.1676 0.6856 0.116 Uiso calc R 1 . . H
C14 0.54185(5) 0.06036(5) 0.5431(2) 0.0433(4) Uani d . 1 . . C
N3 0.55710(6) 0.05794(6) 0.6932(2) 0.0574(4) Uani d . 1 . . N
H3A 0.5706(7) 0.0407(7) 0.704(2) 0.068(6) Uiso d . 1 . . H
H3B 0.5452(8) 0.0679(8) 0.779(3) 0.083(7) Uiso d . 1 . . H
N4 0.55077(5) 0.04537(5) 0.40127(17) 0.0462(3) Uani d . 1 . . N
C15 0.57830(6) 0.02551(6) 0.3992(2) 0.0466(4) Uani d . 1 . . C
O1 0.60074(5) 0.01906(5) 0.50799(16) 0.0666(4) Uani d . 1 . . O
N5 0.58038(5) 0.00980(5) 0.23495(17) 0.0463(3) Uani d . 1 . . N
C16 0.55479(6) 0.00935(6) 0.1004(2) 0.0543(4) Uani d . 1 . . C
H16 0.5339 0.0213 0.1012 0.065 Uiso calc R 1 . . H
N6 0.56258(6) -0.00957(6) -0.0293(2) 0.0649(4) Uani d . 1 . . N
C17 0.59532(7) -0.02244(6) 0.0239(3) 0.0626(5) Uani d . 1 . . C
H17 0.6079 -0.0370 -0.0422 0.075 Uiso calc R 1 . . H
C18 0.60639(6) -0.01110(6) 0.1837(3) 0.0569(5) Uani d . 1 . . C
H18 0.6274 -0.0163 0.2472 0.068 Uiso calc R 1 . . H

loop_
_atom_site_aniso_label
_atom_site_aniso_U_11
_atom_site_aniso_U_22
_atom_site_aniso_U_33
_atom_site_aniso_U_12
_atom_site_aniso_U_13
_atom_site_aniso_U_23
N1 0.0510(8) 0.0534(8) 0.0445(8) 0.0317(7) -0.0015(6) 0.0005(6)
N2 0.0511(8) 0.0512(8) 0.0527(9) 0.0252(7) 0.0068(7) -0.0017(7)
C3 0.0455(9) 0.0488(10) 0.0686(12) 0.0232(8) 0.0095(9) 0.0042(9)
C4 0.0466(10) 0.0585(11) 0.0730(13) 0.0295(9) 0.0005(9) 0.0070(9)
C5 0.0466(9) 0.0493(9) 0.0494(10) 0.0252(8) -0.0076(8) -0.0008(8)
C6 0.0485(9) 0.0503(9) 0.0504(10) 0.0306(8) -0.0016(8) 0.0014(8)
C7 0.0520(10) 0.0566(11) 0.0556(11) 0.0265(9) -0.0006(9) 0.0011(9)
C8 0.0501(10) 0.0609(12) 0.0791(14) 0.0259(9) 0.0017(10) 0.0028(10)
C9 0.0591(12) 0.0729(13) 0.0827(15) 0.0381(11) 0.0182(11) 0.0268(12)
C10 0.0745(15) 0.0989(17) 0.0641(14) 0.0399(13) 0.0046(12) 0.0272(13)
C11 0.0633(12) 0.0776(13) 0.0579(12) 0.0302(11) -0.0075(10) 0.0094(11)
C12 0.0793(16) 0.114(2) 0.125(2) 0.0415(15) 0.0327(16) 0.0580(18)
C13 0.0769(14) 0.0767(14) 0.0918(16) 0.0490(12) 0.0178(12) 0.0005(12)
C14 0.0378(8) 0.0397(8) 0.0474(10) 0.0157(7) -0.0048(7) 0.0011(7)
N3 0.0617(10) 0.0695(10) 0.0498(10) 0.0396(9) -0.0117(8) -0.0039(8)
N4 0.0474(8) 0.0480(8) 0.0486(8) 0.0280(7) -0.0044(6) -0.0017(6)
C15 0.0393(9) 0.0452(9) 0.0520(10) 0.0188(7) -0.0029(8) 0.0023(8)
O1 0.0675(8) 0.0907(10) 0.0617(8) 0.0546(8) -0.0148(7) -0.0031(7)
N5 0.0414(7) 0.0449(7) 0.0540(9) 0.0227(6) -0.0002(6) 0.0010(6)
C16 0.0574(11) 0.0587(11) 0.0529(11) 0.0337(9) -0.0045(9) 0.0001(9)
N6 0.0753(11) 0.0689(10) 0.0564(10) 0.0404(9) -0.0004(8) -0.0059(8)
C17 0.0625(12) 0.0531(11) 0.0719(14) 0.0287(10) 0.0139(10) -0.0031(10)
C18 0.0472(10) 0.0546(10) 0.0746(13) 0.0298(9) 0.0032(9) 0.0023(10)

loop_
_atom_type_symbol
_atom_type_description
_atom_type_scat_dispersion_real
_atom_type_scat_dispersion_imag
_atom_type_scat_source
C C 0.0033 0.0016 'International Tables Vol C Tables 4.2.6.8 and 6.1.1.4'
H H 0.0000 0.0000 'International Tables Vol C Tables 4.2.6.8 and 6.1.1.4'
N N 0.0061 0.0033 'International Tables Vol C Tables 4.2.6.8 and 6.1.1.4'
O O 0.0106 0.0060 'International Tables Vol C Tables 4.2.6.8 and 6.1.1.4'

loop_
_geom_angle_atom_site_label_1
_geom_angle_atom_site_label_2
_geom_angle_atom_site_label_3
_geom_angle
_geom_angle_publ_flag
C14 N1 N2 121.07(13) yes
C14 N1 C5 125.26(14) yes
N2 N1 C5 112.77(12) yes
C3 N2 N1 107.09(14) ?
N2 C3 C13 121.98(18) ?
N2 C3 C4 114.00(15) ?
C13 C3 C4 123.98(17) ?
C3 C4 C5 102.65(14) ?
C3 C4 H4A 111.2 ?
C5 C4 H4A 111.2 ?
C3 C4 H4B 111.2 ?
C5 C4 H4B 111.2 ?
H4A C4 H4B 109.1 ?
N1 C5 C6 111.79(13) ?
N1 C5 C4 99.72(13) ?
C6 C5 C4 112.99(14) ?
N1 C5 H5 110.6 ?
C6 C5 H5 110.6 ?
C4 C5 H5 110.6 ?
C7 C6 C11 118.23(17) ?
C7 C6 C5 122.49(16) ?
C11 C6 C5 119.26(16) ?
C6 C7 C8 120.73(18) ?
C6 C7 H7 119.6 ?
C8 C7 H7 119.6 ?
C9 C8 C7 121.06(19) ?
C9 C8 H8 119.5 ?
C7 C8 H8 119.5 ?
C10 C9 C8 117.68(19) ?
C10 C9 C12 121.7(2) ?
C8 C9 C12 120.6(2) ?
C11 C10 C9 121.3(2) ?
C11 C10 H10 119.3 ?
C9 C10 H10 119.3 ?
C10 C11 C6 120.92(19) ?
C10 C11 H11 119.5 ?
C6 C11 H11 119.5 ?
C9 C12 H12A 109.5 ?
C9 C12 H12B 109.5 ?
H12A C12 H12B 109.5 ?
C9 C12 H12C 109.5 ?
H12A C12 H12C 109.5 ?
H12B C12 H12C 109.5 ?
C9 C12 H12D 109.5 ?
H12A C12 H12D 141.1 ?
H12B C12 H12D 56.3 ?
H12C C12 H12D 56.3 ?
C9 C12 H12E 109.5 ?
H12A C12 H12E 56.3 ?
H12B C12 H12E 141.1 ?
H12C C12 H12E 56.3 ?
H12D C12 H12E 109.5 ?
C9 C12 H12F 109.5 ?
H12A C12 H12F 56.3 ?
H12B C12 H12F 56.3 ?
H12C C12 H12F 141.1 ?
H12D C12 H12F 109.5 ?
H12E C12 H12F 109.5 ?
C3 C13 H13A 109.5 ?
C3 C13 H13B 109.5 ?
H13A C13 H13B 109.5 ?
C3 C13 H13C 109.5 ?
H13A C13 H13C 109.5 ?
H13B C13 H13C 109.5 ?
N3 C14 N4 127.73(16) yes
N3 C14 N1 117.93(16) yes
N4 C14 N1 114.34(14) yes
C14 N3 H3A 117.0(13) ?
C14 N3 H3B 115.6(14) ?
H3A N3 H3B 125(2) ?
C14 N4 C15 120.31(14) yes
O1 C15 N4 132.00(16) yes
O1 C15 N5 117.94(14) yes
N4 C15 N5 110.06(14) yes
C16 N5 C18 105.70(15) ?
C16 N5 C15 127.36(14) ?
C18 N5 C15 126.80(14) ?
N6 C16 N5 112.92(16) ?
N6 C16 H16 123.5 ?
N5 C16 H16 123.5 ?
C16 N6 C17 104.35(16) ?
C18 C17 N6 110.86(17) ?
C18 C17 H17 124.6 ?
N6 C17 H17 124.6 ?
C17 C18 N5 106.16(16) ?
C17 C18 H18 126.9 ?
N5 C18 H18 126.9 ?

loop_
_geom_bond_atom_site_label_1
_geom_bond_atom_site_label_2
_geom_bond_site_symmetry_2
_geom_bond_distance
_geom_bond_publ_flag
N1 C14 . 1.342(2) yes
N1 N2 . 1.401(2) yes
N1 C5 . 1.471(2) yes
N2 C3 . 1.280(2) yes
C3 C13 . 1.480(3) ?
C3 C4 . 1.493(3) yes
C4 C5 . 1.536(2) yes
C4 H4A . 0.9700 ?
C4 H4B . 0.9700 ?
C5 C6 . 1.512(2) ?
C5 H5 . 0.9800 ?
C6 C7 . 1.378(2) ?
C6 C11 . 1.378(3) ?
C7 C8 . 1.385(3) ?
C7 H7 . 0.9300 ?
C8 C9 . 1.383(3) ?
C8 H8 . 0.9300 ?
C9 C10 . 1.378(3) ?
C9 C12 . 1.511(3) ?
C10 C11 . 1.378(3) ?
C10 H10 . 0.9300 ?
C11 H11 . 0.9300 ?
C12 H12A . 0.9600 ?
C12 H12B . 0.9600 ?
C12 H12C . 0.9600 ?
C12 H12D . 0.9600 ?
C12 H12E . 0.9600 ?
C12 H12F . 0.9600 ?
C13 H13A . 0.9600 ?
C13 H13B . 0.9600 ?
C13 H13C . 0.9600 ?
C14 N3 . 1.327(2) yes
C14 N4 . 1.331(2) yes
N3 H3A . 0.87(2) ?
N3 H3B . 0.92(2) ?
N4 C15 . 1.332(2) yes
C15 O1 . 1.2224(19) yes
C15 N5 . 1.435(2) yes
N5 C16 . 1.362(2) ?
N5 C18 . 1.379(2) ?
C16 N6 . 1.300(2) ?
C16 H16 . 0.9300 ?
N6 C17 . 1.385(2) ?
C17 C18 . 1.342(3) ?
C17 H17 . 0.9300 ?
C18 H18 . 0.9300 ?

loop_
_geom_hbond_atom_site_label_D
_geom_hbond_atom_site_label_H
_geom_hbond_atom_site_label_A
_geom_hbond_distance_DH
_geom_hbond_distance_HA
_geom_hbond_distance_DA
_geom_hbond_angle_DHA
N3 H3A O1 0.87(2) 2.15(2) 2.754(2) 126(2)
N3 H3B N2 0.92(2) 2.26(2) 2.688(2) 108(2)
C16 H16 N4 0.93 2.52 2.728(2) 93

loop_
_geom_torsion_atom_site_label_1
_geom_torsion_atom_site_label_2
_geom_torsion_atom_site_label_3
_geom_torsion_atom_site_label_4
_geom_torsion
_geom_torsion_publ_flag
C14 N1 N2 C3 -178.46(14) ?
C5 N1 N2 C3 11.83(18) ?
N1 N2 C3 C13 179.20(16) ?
N1 N2 C3 C4 1.51(19) ?
N2 C3 C4 C5 -13.03(19) ?
C13 C3 C4 C5 169.33(17) ?
C14 N1 C5 C6 -68.29(19) ?
N2 N1 C5 C6 100.91(15) ?
C14 N1 C5 C4 172.03(14) ?
N2 N1 C5 C4 -18.77(16) ?
C3 C4 C5 N1 17.53(16) ?
C3 C4 C5 C6 -101.26(16) ?
N1 C5 C6 C7 -20.3(2) yes
C4 C5 C6 C7 91.3(2) ?
N1 C5 C6 C11 161.29(16) ?
C4 C5 C6 C11 -87.2(2) ?
C11 C6 C7 C8 1.3(3) ?
C5 C6 C7 C8 -177.14(16) ?
C6 C7 C8 C9 0.3(3) ?
C7 C8 C9 C10 -1.9(3) ?
C7 C8 C9 C12 180.0(2) ?
C8 C9 C10 C11 1.8(3) ?
C12 C9 C10 C11 179.9(2) ?
C9 C10 C11 C6 -0.2(3) ?
C7 C6 C11 C10 -1.4(3) ?
C5 C6 C11 C10 177.11(19) ?
N2 N1 C14 N3 3.3(2) yes
C5 N1 C14 N3 171.66(15) ?
N2 N1 C14 N4 -176.83(13) ?
C5 N1 C14 N4 -8.5(2) ?
N3 C14 N4 C15 -0.6(3) ?
N1 C14 N4 C15 179.54(14) ?
C14 N4 C15 O1 -3.6(3) yes
C14 N4 C15 N5 176.64(13) ?
O1 C15 N5 C16 173.25(16) ?
N4 C15 N5 C16 -6.9(2) yes
O1 C15 N5 C18 -1.9(2) ?
N4 C15 N5 C18 177.96(15) ?
C18 N5 C16 N6 -0.3(2) ?
C15 N5 C16 N6 -176.24(15) ?
N5 C16 N6 C17 0.1(2) ?
C16 N6 C17 C18 0.1(2) ?
N6 C17 C18 N5 -0.3(2) ?
C16 N5 C18 C17 0.33(19) ?
C15 N5 C18 C17 176.31(15) ?
